data_4519435
loop_
_publ_author_name
'Khaoula Chair'
'Cesar Augusto Luna Caceres'
'Sanil Rajak'
'Olivier Schott'
'Gustavo E. Ram\'irez-Caballero'
'Thierry Maris'
'Garry S. Hanan'
'Adam Duong'

_publ_section_title
;
 Photocatalytic Carbon Dioxide Reduction and Density Functional Theory
 Investigation of 2,6-(Pyridin-2-yl)-1,3,5-triazine-2,4-diamine and Its
 Cobalt and Nickel Complexes
;
_journal_name_full 'ACS Applied Energy Materials'
_journal_page_first 11077
_journal_page_last 11090
_journal_paper_doi 10.1021/acsaem.2c01702
_journal_volume 5
_journal_year 2022
_chemical_formula_moiety 'C22 H22 Co N22, 2(Cl O4)'
_chemical_formula_sum 'C22 H22 Cl2 Co N22 O8'
_chemical_formula_weight 852.44
_space_group_crystal_system monoclinic
_space_group_IT_number 14
_space_group_name_Hall '-P 2ybc'
_space_group_name_H-M_alt 'P 1 21/c 1'
_atom_sites_solution_hydrogens mixed
_atom_sites_solution_primary dual
_audit_creation_date 2018-09-05
_audit_creation_method
;
Olex2 1.2
(compiled 2018.05.29 svn.r3508 for OlexSys, GUI svn.r5506)
;
_cell_angle_alpha 90
_cell_angle_beta 111.3200(10)
_cell_angle_gamma 90
_cell_formula_units_Z 4
_cell_length_a 17.4712(5)
_cell_length_b 11.0286(3)
_cell_length_c 17.8449(5)
_cell_measurement_reflns_used 9684
_cell_measurement_temperature 150
_cell_measurement_theta_max 60.728
_cell_measurement_theta_min 4.186
_cell_volume 3203.10(16)
_computing_cell_refinement
;       
SAINT (2013) V8.38A; Integration Software for Single Crystal Data. 
Bruker AXS Inc., Madison, WI 53719-1173.'
;
_computing_data_collection
;
APEX 2 (2013) Bruker AXS Inc., Madison, WI 53719-1173.
;
_computing_data_reduction
;       
SAINT (2013) V8.38A; Integration Software for Single Crystal Data. 
Bruker AXS Inc., Madison, WI 53719-1173.'
;
_computing_molecular_graphics 'Olex2 (Dolomanov et al., 2009)'
_computing_publication_material 'Olex2 (Dolomanov et al., 2009)'
_computing_structure_refinement 'XL (Sheldrick, 2015)'
_computing_structure_solution 'XT (Sheldrick, 2015)'
_diffrn_ambient_temperature 150
_diffrn_detector 'CMOS Area detector'
_diffrn_detector_area_resol_mean 10.24
_diffrn_detector_type 'Bruker Photon 100 CMOS Detector'
_diffrn_measured_fraction_theta_full 1.000
_diffrn_measured_fraction_theta_max 0.999
_diffrn_measurement_device 'k-geometry diffractometer'
_diffrn_measurement_device_type 'Bruker Venture Metaljet'
_diffrn_measurement_method '\w and \f scans'
_diffrn_radiation_collimation 'Focusing mirrors'
_diffrn_radiation_monochromator 'Helios MX Mirror Optics'
_diffrn_radiation_probe x-ray
_diffrn_radiation_type GaK\a
_diffrn_radiation_wavelength 1.34139
_diffrn_reflns_av_R_equivalents 0.0334
_diffrn_reflns_av_unetI/netI 0.0232
_diffrn_reflns_Laue_measured_fraction_full 1.000
_diffrn_reflns_Laue_measured_fraction_max 0.999
_diffrn_reflns_limit_h_max 22
_diffrn_reflns_limit_h_min -22
_diffrn_reflns_limit_k_max 14
_diffrn_reflns_limit_k_min -14
_diffrn_reflns_limit_l_max 23
_diffrn_reflns_limit_l_min -22
_diffrn_reflns_number 46345
_diffrn_reflns_point_group_measured_fraction_full 1.000
_diffrn_reflns_point_group_measured_fraction_max 0.999
_diffrn_reflns_theta_full 53.594
_diffrn_reflns_theta_max 60.697
_diffrn_reflns_theta_min 2.362
_diffrn_source 'Metal Jet'
_diffrn_source_target Ga
_diffrn_source_type 'Gallium Liquid Metal Jet Source'
_exptl_absorpt_coefficient_mu 4.454
_exptl_absorpt_correction_T_max 0.7519
_exptl_absorpt_correction_T_min 0.6191
_exptl_absorpt_correction_type multi-scan
_exptl_absorpt_process_details
;
SADABS-2016/2 (Bruker,2016/2) was used for absorption correction. 
wR2(int) was 0.1126 before and 0.0557 after correction. 
The Ratio of minimum to maximum transmission is 0.8234. 
The \l/2 correction factor is Not present.'
;
_exptl_crystal_colour 'clear light Pink'
_exptl_crystal_colour_lustre clear
_exptl_crystal_colour_modifier light
_exptl_crystal_colour_primary pink
_exptl_crystal_density_diffrn 1.768
_exptl_crystal_description block
_exptl_crystal_F_000 1732
_exptl_crystal_recrystallization_method 'crystallized from Et2O/MeOH'
_exptl_crystal_size_max 0.13
_exptl_crystal_size_mid 0.12
_exptl_crystal_size_min 0.08
_refine_diff_density_max 0.587
_refine_diff_density_min -0.916
_refine_diff_density_rms 0.093
_refine_ls_extinction_coef 0.00319(16)
_refine_ls_extinction_expression Fc^*^=kFc[1+0.001xFc^2^\l^3^/sin(2\q)]^-1/4^
_refine_ls_extinction_method 'SHELXL-2018/3 (Sheldrick 2018)'
_refine_ls_goodness_of_fit_ref 1.053
_refine_ls_hydrogen_treatment mixed
_refine_ls_matrix_type full
_refine_ls_number_parameters 589
_refine_ls_number_reflns 7378
_refine_ls_number_restraints 45
_refine_ls_restrained_S_all 1.064
_refine_ls_R_factor_all 0.0437
_refine_ls_R_factor_gt 0.0396
_refine_ls_shift/su_max 0.001
_refine_ls_shift/su_mean 0.000
_refine_ls_structure_factor_coef Fsqd
_refine_ls_weighting_details 'w=1/[\s^2^(Fo^2^)+(0.0604P)^2^+2.3949P] where P=(Fo^2^+2Fc^2^)/3'
_refine_ls_weighting_scheme calc
_refine_ls_wR_factor_gt 0.1027
_refine_ls_wR_factor_ref 0.1064
_reflns_Friedel_coverage 0.000
_reflns_Friedel_fraction_full .
_reflns_Friedel_fraction_max .
_reflns_number_gt 6734
_reflns_number_total 7378
_reflns_threshold_expression 'I > 2\s(I)'
_cod_data_source_file 2-ada163.cif
_cod_data_source_block ada163
_cod_database_code 4519435

loop_
_space_group_symop_id
_space_group_symop_operation_xyz
1 'x, y, z'
2 '-x, y+1/2, -z+1/2'
3 '-x, -y, -z'
4 'x, -y-1/2, z-1/2'

loop_
_atom_site_label
_atom_site_type_symbol
_atom_site_fract_x
_atom_site_fract_y
_atom_site_fract_z
_atom_site_U_iso_or_equiv
_atom_site_adp_type
_atom_site_occupancy
_atom_site_site_symmetry_order
_atom_site_calc_flag
_atom_site_refinement_flags_posn
_atom_site_refinement_flags_adp
_atom_site_refinement_flags_occupancy
_atom_site_disorder_assembly
_atom_site_disorder_group
Co1 Co 0.24326(2) 0.40625(2) 0.73588(2) 0.01904(9) Uani 1 1 d . . . . .
N1 N 0.23134(10) 0.55765(14) 0.66357(9) 0.0201(3) Uani 1 1 d . . . . .
N2 N 0.34577(9) 0.53076(14) 0.80604(9) 0.0201(3) Uani 1 1 d . . . . .
N3 N 0.44268(10) 0.61845(16) 0.92552(10) 0.0258(3) Uani 1 1 d . . . . .
N4 N 0.37634(10) 0.74272(15) 0.81042(10) 0.0246(3) Uani 1 1 d . . . . .
N5 N 0.41429(11) 0.41439(16) 0.91771(11) 0.0251(4) Uani 1 1 d . . . . .
H5A H 0.4538(19) 0.410(2) 0.9589(19) 0.036(8) Uiso 1 1 d . . . . .
H5B H 0.3987(17) 0.348(3) 0.8906(17) 0.036(7) Uiso 1 1 d . . . . .
N6 N 0.46500(13) 0.82516(18) 0.92728(13) 0.0363(4) Uani 1 1 d . . . . .
H6A H 0.491(2) 0.825(3) 0.978(2) 0.064(10) Uiso 1 1 d . . . . .
H6B H 0.452(2) 0.896(3) 0.901(2) 0.049(9) Uiso 1 1 d . . . . .
N7 N 0.12731(10) 0.37430(15) 0.62648(10) 0.0219(3) Uani 1 1 d . . . . .
N8 N 0.02582(11) 0.25558(15) 0.52599(10) 0.0245(3) Uani 1 1 d . . . . .
N9 N 0.07882(10) 0.43636(15) 0.48865(10) 0.0224(3) Uani 1 1 d . . . . .
N10 N 0.06761(13) 0.20529(18) 0.65867(12) 0.0329(4) Uani 1 1 d . . . . .
H10A H 0.0222(18) 0.158(3) 0.6424(17) 0.039(7) Uiso 1 1 d . . . . .
H10B H 0.088(2) 0.231(3) 0.707(2) 0.052(9) Uiso 1 1 d . . . . .
N11 N -0.01097(12) 0.31374(18) 0.39371(11) 0.0283(4) Uani 1 1 d . . . . .
H11A H -0.0014(16) 0.358(3) 0.3600(17) 0.031(7) Uiso 1 1 d . . . . .
H11B H -0.0298(16) 0.246(3) 0.3826(16) 0.032(7) Uiso 1 1 d . . . . .
N12 N 0.24970(10) 0.24700(14) 0.79866(9) 0.0207(3) Uani 1 1 d . . . . .
N13 N 0.30764(11) 0.27906(15) 0.68418(10) 0.0251(3) Uani 1 1 d . . . . .
N14 N 0.35737(13) 0.20006(18) 0.58573(12) 0.0346(4) Uani 1 1 d . . . . .
N15 N 0.32532(12) 0.06585(16) 0.67552(12) 0.0309(4) Uani 1 1 d . . . . .
N16 N 0.34640(15) 0.40434(18) 0.59981(14) 0.0368(5) Uani 1 1 d . . . . .
H16A H 0.3563(19) 0.454(3) 0.632(2) 0.048(9) Uiso 1 1 d . . . . .
H16B H 0.3767(19) 0.410(3) 0.570(2) 0.044(8) Uiso 1 1 d . . . . .
N17 N 0.36666(18) -0.0048(2) 0.57452(19) 0.0534(7) Uani 1 1 d . . . . .
H17A H 0.382(2) -0.070(4) 0.602(2) 0.064(11) Uiso 1 1 d . . . . .
H17B H 0.387(2) 0.011(3) 0.542(2) 0.068(11) Uiso 1 1 d . . . . .
N18 N 0.19288(10) 0.45171(15) 0.82762(9) 0.0209(3) Uani 1 1 d . . . . .
N19 N 0.13099(11) 0.57431(16) 0.90038(11) 0.0265(4) Uani 1 1 d . . . . .
N20 N 0.16486(11) 0.36662(16) 0.93805(10) 0.0252(3) Uani 1 1 d . . . . .
N21 N 0.16130(13) 0.65339(18) 0.79679(13) 0.0320(4) Uani 1 1 d . . . . .
H21A H 0.167(2) 0.641(3) 0.755(2) 0.055(9) Uiso 1 1 d . . . . .
H21B H 0.1447(17) 0.715(3) 0.8080(17) 0.032(7) Uiso 1 1 d . . . . .
N22 N 0.10098(15) 0.4901(2) 1.00259(14) 0.0397(5) Uani 1 1 d . . . . .
H22A H 0.078(2) 0.563(3) 1.005(2) 0.052(9) Uiso 1 1 d . . . . .
H22B H 0.105(2) 0.431(4) 1.031(2) 0.073(12) Uiso 1 1 d . . . . .
C1 C 0.17752(12) 0.55737(18) 0.58780(11) 0.0211(4) Uani 1 1 d . . . . .
C2 C 0.17183(12) 0.65323(18) 0.53531(12) 0.0246(4) Uani 1 1 d . . . . .
H2 H 0.135604 0.649361 0.480743 0.030 Uiso 1 1 calc R . . . .
C3 C 0.22053(13) 0.75467(19) 0.56489(12) 0.0281(4) Uani 1 1 d . . . . .
H3 H 0.217505 0.821819 0.530578 0.034 Uiso 1 1 calc R . . . .
C4 C 0.27378(12) 0.75791(18) 0.64480(12) 0.0258(4) Uani 1 1 d . . . . .
H4 H 0.305207 0.828331 0.666869 0.031 Uiso 1 1 calc R . . . .
C5 C 0.27950(11) 0.65506(17) 0.69117(11) 0.0211(4) Uani 1 1 d . . . . .
C6 C 0.33865(11) 0.64331(17) 0.77516(11) 0.0210(4) Uani 1 1 d . . . . .
C7 C 0.42770(12) 0.72608(18) 0.88793(12) 0.0262(4) Uani 1 1 d . . . . .
C8 C 0.40162(11) 0.52325(17) 0.88240(11) 0.0210(4) Uani 1 1 d . . . . .
C9 C 0.12427(12) 0.44860(17) 0.56530(11) 0.0209(4) Uani 1 1 d . . . . .
C10 C 0.07273(12) 0.28097(17) 0.60265(11) 0.0230(4) Uani 1 1 d . . . . .
C11 C 0.03241(12) 0.33395(18) 0.47137(11) 0.0229(4) Uani 1 1 d . . . . .
C12 C 0.22420(11) 0.24381(18) 0.86135(11) 0.0215(4) Uani 1 1 d . . . . .
C13 C 0.22765(13) 0.13817(19) 0.90457(12) 0.0275(4) Uani 1 1 d . . . . .
H13 H 0.209967 0.137331 0.949011 0.033 Uiso 1 1 calc R . . . .
C14 C 0.25758(13) 0.03335(19) 0.88142(13) 0.0296(4) Uani 1 1 d . . . . .
H14 H 0.261168 -0.039911 0.910507 0.035 Uiso 1 1 calc R . . . .
C15 C 0.28217(12) 0.03619(18) 0.81568(13) 0.0268(4) Uani 1 1 d . . . . .
H15 H 0.301548 -0.034960 0.798318 0.032 Uiso 1 1 calc R . . . .
C16 C 0.27771(12) 0.14564(18) 0.77604(12) 0.0228(4) Uani 1 1 d . . . . .
C17 C 0.30509(12) 0.16287(18) 0.70696(12) 0.0246(4) Uani 1 1 d . . . . .
C18 C 0.33777(13) 0.2916(2) 0.62418(13) 0.0289(4) Uani 1 1 d . . . . .
C19 C 0.34967(16) 0.0901(2) 0.61274(16) 0.0356(5) Uani 1 1 d . . . . .
C20 C 0.19209(11) 0.36148(17) 0.87799(11) 0.0211(4) Uani 1 1 d . . . . .
C21 C 0.13304(13) 0.47680(19) 0.94517(12) 0.0268(4) Uani 1 1 d . . . . .
C22 C 0.16156(12) 0.55799(18) 0.84244(12) 0.0236(4) Uani 1 1 d . . . . .
Cl1 Cl -0.05026(3) 0.07113(4) 0.24079(3) 0.02684(12) Uani 1 1 d . . . . .
O1 O -0.09292(12) 0.08130(16) 0.29590(11) 0.0425(4) Uani 1 1 d . . . . .
O2 O 0.02493(11) 0.13712(18) 0.27351(11) 0.0446(4) Uani 1 1 d . . . . .
O3 O -0.09963(11) 0.12232(15) 0.16446(10) 0.0393(4) Uani 1 1 d . . . . .
O4 O -0.03444(13) -0.05441(15) 0.22999(11) 0.0438(4) Uani 1 1 d . . . . .
Cl2 Cl 0.47810(4) 0.66758(6) 0.64106(4) 0.04597(16) Uani 1 1 d D . . . .
O5 O 0.46968(18) 0.5851(2) 0.69767(16) 0.0723(7) Uani 1 1 d . . . . .
O6A O 0.5417(2) 0.6517(5) 0.6085(3) 0.0467(11) Uani 0.640(9) 1 d D U P A 1
O7A O 0.4815(5) 0.7895(3) 0.6701(5) 0.096(2) Uani 0.640(9) 1 d D U P A 1
O8A O 0.40200(17) 0.6559(6) 0.5733(2) 0.0799(19) Uani 0.640(9) 1 d D U P A 1
O6B O 0.5276(7) 0.6007(10) 0.6063(6) 0.061(3) Uani 0.360(9) 1 d D U P A 2
O7B O 0.5332(6) 0.7538(6) 0.6946(4) 0.067(3) Uani 0.360(9) 1 d D U P A 2
O8B O 0.4097(4) 0.7298(7) 0.5835(3) 0.053(2) Uani 0.360(9) 1 d D U P A 2

loop_
_atom_site_aniso_label
_atom_site_aniso_U_11
_atom_site_aniso_U_22
_atom_site_aniso_U_33
_atom_site_aniso_U_23
_atom_site_aniso_U_13
_atom_site_aniso_U_12
Co1 0.02399(15) 0.01798(15) 0.01492(14) 0.00152(9) 0.00680(11) 0.00036(9)
N1 0.0232(7) 0.0209(7) 0.0152(7) 0.0017(6) 0.0058(6) 0.0003(6)
N2 0.0204(7) 0.0207(7) 0.0178(7) 0.0012(6) 0.0054(6) 0.0008(6)
N3 0.0244(8) 0.0261(8) 0.0213(8) 0.0000(7) 0.0017(6) 0.0018(7)
N4 0.0245(8) 0.0219(8) 0.0241(8) 0.0011(6) 0.0049(6) -0.0024(6)
N5 0.0267(9) 0.0229(8) 0.0197(8) 0.0026(6) 0.0014(7) 0.0015(6)
N6 0.0374(10) 0.0268(10) 0.0313(10) -0.0013(8) -0.0035(8) -0.0033(8)
N7 0.0259(8) 0.0228(8) 0.0172(7) 0.0015(6) 0.0079(6) -0.0006(6)
N8 0.0306(8) 0.0237(8) 0.0200(8) -0.0028(6) 0.0101(7) -0.0023(6)
N9 0.0254(8) 0.0246(8) 0.0170(7) -0.0001(6) 0.0074(6) 0.0000(6)
N10 0.0461(11) 0.0289(9) 0.0230(9) 0.0021(7) 0.0117(8) -0.0099(8)
N11 0.0353(10) 0.0303(9) 0.0182(8) -0.0035(7) 0.0086(7) -0.0075(8)
N12 0.0232(8) 0.0199(7) 0.0179(7) 0.0024(6) 0.0062(6) 0.0002(6)
N13 0.0308(9) 0.0220(8) 0.0256(8) -0.0016(6) 0.0140(7) -0.0017(6)
N14 0.0450(11) 0.0291(9) 0.0399(10) -0.0081(8) 0.0278(9) -0.0073(8)
N15 0.0377(10) 0.0227(8) 0.0397(10) -0.0038(7) 0.0227(8) -0.0023(7)
N16 0.0547(13) 0.0282(10) 0.0392(11) -0.0022(8) 0.0311(11) -0.0077(9)
N17 0.0847(19) 0.0287(11) 0.0753(18) -0.0119(11) 0.0632(17) -0.0082(11)
N18 0.0219(7) 0.0224(8) 0.0180(7) 0.0006(6) 0.0070(6) -0.0005(6)
N19 0.0337(9) 0.0243(8) 0.0248(8) -0.0045(7) 0.0147(7) -0.0029(7)
N20 0.0297(8) 0.0266(8) 0.0207(8) 0.0001(7) 0.0109(7) -0.0029(7)
N21 0.0467(11) 0.0237(9) 0.0326(10) 0.0035(8) 0.0228(9) 0.0079(8)
N22 0.0641(14) 0.0279(10) 0.0443(12) -0.0017(9) 0.0399(11) -0.0035(10)
C1 0.0227(9) 0.0245(9) 0.0166(8) 0.0016(7) 0.0076(7) 0.0012(7)
C2 0.0249(9) 0.0287(10) 0.0189(9) 0.0052(7) 0.0064(7) 0.0016(7)
C3 0.0303(10) 0.0276(10) 0.0247(10) 0.0098(8) 0.0081(8) 0.0009(8)
C4 0.0278(10) 0.0236(9) 0.0244(9) 0.0035(7) 0.0076(8) -0.0031(7)
C5 0.0235(9) 0.0213(9) 0.0181(8) 0.0018(7) 0.0071(7) 0.0006(7)
C6 0.0206(8) 0.0215(9) 0.0205(9) 0.0019(7) 0.0069(7) 0.0006(7)
C7 0.0237(9) 0.0241(9) 0.0268(10) -0.0008(8) 0.0045(8) -0.0003(7)
C8 0.0187(8) 0.0240(9) 0.0195(8) 0.0015(7) 0.0058(7) 0.0018(7)
C9 0.0231(9) 0.0236(9) 0.0172(8) 0.0007(7) 0.0086(7) 0.0028(7)
C10 0.0281(9) 0.0210(9) 0.0214(9) -0.0011(7) 0.0109(8) 0.0006(7)
C11 0.0251(9) 0.0258(9) 0.0199(9) -0.0024(7) 0.0105(7) 0.0011(7)
C12 0.0199(8) 0.0246(9) 0.0183(8) 0.0014(7) 0.0050(7) -0.0012(7)
C13 0.0301(10) 0.0284(10) 0.0243(9) 0.0067(8) 0.0103(8) 0.0012(8)
C14 0.0310(10) 0.0261(10) 0.0303(10) 0.0094(8) 0.0095(9) 0.0020(8)
C15 0.0261(10) 0.0213(9) 0.0317(10) 0.0025(8) 0.0090(8) 0.0020(7)
C16 0.0225(9) 0.0214(9) 0.0231(9) 0.0001(7) 0.0065(7) -0.0006(7)
C17 0.0258(9) 0.0227(9) 0.0260(9) -0.0016(7) 0.0101(8) -0.0018(7)
C18 0.0340(11) 0.0277(10) 0.0289(10) -0.0040(8) 0.0162(9) -0.0054(8)
C19 0.0434(13) 0.0284(11) 0.0454(14) -0.0093(9) 0.0285(11) -0.0075(9)
C20 0.0199(8) 0.0239(9) 0.0175(8) -0.0003(7) 0.0044(7) -0.0035(7)
C21 0.0319(10) 0.0269(10) 0.0247(9) -0.0058(8) 0.0139(8) -0.0072(8)
C22 0.0252(9) 0.0244(9) 0.0208(9) -0.0033(7) 0.0080(7) -0.0023(7)
Cl1 0.0324(2) 0.0248(2) 0.0226(2) 0.00148(17) 0.00907(19) 0.00438(18)
O1 0.0571(11) 0.0400(9) 0.0410(10) -0.0109(7) 0.0303(9) -0.0068(8)
O2 0.0324(8) 0.0516(11) 0.0434(10) 0.0082(8) 0.0064(7) -0.0027(8)
O3 0.0510(10) 0.0311(8) 0.0252(8) -0.0007(7) 0.0011(7) 0.0103(7)
O4 0.0770(13) 0.0252(8) 0.0394(9) 0.0079(7) 0.0335(9) 0.0151(8)
Cl2 0.0414(3) 0.0401(3) 0.0624(4) 0.0055(3) 0.0261(3) -0.0023(2)
O5 0.0895(18) 0.0640(15) 0.0587(14) 0.0089(11) 0.0213(13) -0.0221(13)
O6A 0.0308(16) 0.046(2) 0.057(2) 0.001(2) 0.0085(14) 0.0085(16)
O7A 0.126(5) 0.052(2) 0.156(5) -0.010(3) 0.107(5) -0.006(3)
O8A 0.0397(19) 0.107(5) 0.096(3) 0.061(3) 0.027(2) 0.022(2)
O6B 0.077(6) 0.069(6) 0.043(4) 0.018(4) 0.029(4) 0.043(5)
O7B 0.072(5) 0.051(4) 0.059(4) 0.007(3) 0.000(3) -0.022(3)
O8B 0.053(3) 0.041(4) 0.067(4) 0.011(3) 0.023(3) 0.026(3)

loop_
_atom_type_symbol
_atom_type_description
_atom_type_scat_dispersion_real
_atom_type_scat_dispersion_imag
_atom_type_scat_source
C C 0.0137 0.0067 'International Tables Vol C Tables 4.2.6.8 and 6.1.1.4'
H H 0.0000 0.0000 'International Tables Vol C Tables 4.2.6.8 and 6.1.1.4'
Cl Cl 0.3281 0.5435 'International Tables Vol C Tables 4.2.6.8 and 6.1.1.4'
Co Co -0.6627 2.9049 'International Tables Vol C Tables 4.2.6.8 and 6.1.1.4'
N N 0.0241 0.0134 'International Tables Vol C Tables 4.2.6.8 and 6.1.1.4'
O O 0.0389 0.0241 'International Tables Vol C Tables 4.2.6.8 and 6.1.1.4'

loop_
_geom_angle_atom_site_label_1
_geom_angle_atom_site_label_2
_geom_angle_atom_site_label_3
_geom_angle
_geom_angle_site_symmetry_1
_geom_angle_site_symmetry_3
N1 Co1 N2 74.55(6) . .
N1 Co1 N7 74.56(6) . .
N1 Co1 N13 101.74(6) . .
N1 Co1 N18 107.78(6) . .
N2 Co1 N7 148.88(6) . .
N12 Co1 N1 174.92(6) . .
N12 Co1 N2 110.06(6) . .
N12 Co1 N7 100.96(6) . .
N12 Co1 N13 75.50(6) . .
N12 Co1 N18 75.25(6) . .
N13 Co1 N2 101.43(6) . .
N13 Co1 N7 88.44(6) . .
N18 Co1 N2 84.18(6) . .
N18 Co1 N7 101.75(6) . .
N18 Co1 N13 150.36(6) . .
C1 N1 Co1 120.13(13) . .
C1 N1 C5 119.29(16) . .
C5 N1 Co1 120.54(12) . .
C6 N2 Co1 113.58(12) . .
C6 N2 C8 113.11(16) . .
C8 N2 Co1 131.19(13) . .
C7 N3 C8 115.99(17) . .
C6 N4 C7 113.86(17) . .
H5A N5 H5B 117(3) . .
C8 N5 H5A 115(2) . .
C8 N5 H5B 122.1(19) . .
H6A N6 H6B 120(3) . .
C7 N6 H6A 122(3) . .
C7 N6 H6B 117(2) . .
C9 N7 Co1 111.17(12) . .
C9 N7 C10 112.88(16) . .
C10 N7 Co1 133.61(13) . .
C11 N8 C10 115.12(17) . .
C9 N9 C11 113.97(17) . .
H10A N10 H10B 121(3) . .
C10 N10 H10A 114.3(18) . .
C10 N10 H10B 116(2) . .
H11A N11 H11B 122(3) . .
C11 N11 H11A 117.7(19) . .
C11 N11 H11B 115.7(19) . .
C12 N12 Co1 120.25(13) . .
C16 N12 Co1 120.01(13) . .
C16 N12 C12 119.72(17) . .
C17 N13 Co1 113.65(13) . .
C17 N13 C18 113.46(17) . .
C18 N13 Co1 131.90(14) . .
C19 N14 C18 115.18(19) . .
C17 N15 C19 113.83(18) . .
H16A N16 H16B 112(3) . .
C18 N16 H16A 116(2) . .
C18 N16 H16B 115.4(19) . .
H17A N17 H17B 118(4) . .
C19 N17 H17A 116(3) . .
C19 N17 H17B 116(3) . .
C20 N18 Co1 115.91(13) . .
C20 N18 C22 113.91(16) . .
C22 N18 Co1 130.18(13) . .
C21 N19 C22 115.09(18) . .
C20 N20 C21 113.16(17) . .
H21A N21 H21B 124(3) . .
C22 N21 H21A 118(3) . .
C22 N21 H21B 116(2) . .
H22A N22 H22B 129(4) . .
C21 N22 H22A 116(2) . .
C21 N22 H22B 115(3) . .
N1 C1 C2 122.05(18) . .
N1 C1 C9 114.67(16) . .
C2 C1 C9 123.27(17) . .
C1 C2 H2 120.9 . .
C3 C2 C1 118.18(18) . .
C3 C2 H2 120.9 . .
C2 C3 H3 120.0 . .
C2 C3 C4 119.96(18) . .
C4 C3 H3 120.0 . .
C3 C4 H4 121.1 . .
C5 C4 C3 117.84(19) . .
C5 C4 H4 121.1 . .
N1 C5 C4 122.43(17) . .
N1 C5 C6 114.43(16) . .
C4 C5 C6 123.14(17) . .
N2 C6 C5 114.88(16) . .
N4 C6 N2 128.13(17) . .
N4 C6 C5 116.98(17) . .
N3 C7 N4 124.37(18) . .
N6 C7 N3 119.50(19) . .
N6 C7 N4 116.12(19) . .
N3 C8 N2 124.41(17) . .
N5 C8 N2 117.57(17) . .
N5 C8 N3 117.98(18) . .
N7 C9 C1 115.85(16) . .
N9 C9 N7 127.58(18) . .
N9 C9 C1 116.57(17) . .
N8 C10 N7 125.03(17) . .
N10 C10 N7 118.06(18) . .
N10 C10 N8 116.84(18) . .
N8 C11 N9 125.01(17) . .
N11 C11 N8 118.78(18) . .
N11 C11 N9 116.19(18) . .
N12 C12 C13 121.57(18) . .
N12 C12 C20 113.96(16) . .
C13 C12 C20 124.47(18) . .
C12 C13 H13 120.7 . .
C12 C13 C14 118.54(19) . .
C14 C13 H13 120.7 . .
C13 C14 H14 120.1 . .
C15 C14 C13 119.81(19) . .
C15 C14 H14 120.1 . .
C14 C15 H15 120.9 . .
C16 C15 C14 118.24(19) . .
C16 C15 H15 120.9 . .
N12 C16 C15 122.10(18) . .
N12 C16 C17 113.94(17) . .
C15 C16 C17 123.94(18) . .
N13 C17 C16 115.24(17) . .
N15 C17 N13 126.91(19) . .
N15 C17 C16 117.83(18) . .
N14 C18 N13 124.92(19) . .
N14 C18 N16 117.0(2) . .
N16 C18 N13 118.04(19) . .
N14 C19 N15 125.5(2) . .
N14 C19 N17 117.2(2) . .
N17 C19 N15 117.3(2) . .
N18 C20 C12 114.61(16) . .
N20 C20 N18 127.18(18) . .
N20 C20 C12 118.19(17) . .
N19 C21 N20 125.96(18) . .
N19 C21 N22 116.2(2) . .
N22 C21 N20 117.8(2) . .
N19 C22 N18 124.65(18) . .
N21 C22 N18 118.36(18) . .
N21 C22 N19 116.99(19) . .
O1 Cl1 O4 109.84(10) . .
O2 Cl1 O1 108.02(11) . .
O2 Cl1 O3 109.47(11) . .
O2 Cl1 O4 110.62(12) . .
O3 Cl1 O1 109.63(11) . .
O3 Cl1 O4 109.24(10) . .
O5 Cl2 O6A 120.6(3) . .
O5 Cl2 O7A 110.3(3) . .
O5 Cl2 O8A 103.9(2) . .
O5 Cl2 O6B 102.4(4) . .
O5 Cl2 O7B 99.8(3) . .
O5 Cl2 O8B 123.1(4) . .
O6A Cl2 O8A 105.2(3) . .
O7A Cl2 O6A 108.8(3) . .
O7A Cl2 O8A 106.9(4) . .
O6B Cl2 O7B 105.2(6) . .
O8B Cl2 O6B 114.3(5) . .
O8B Cl2 O7B 109.9(4) . .

loop_
_geom_bond_atom_site_label_1
_geom_bond_atom_site_label_2
_geom_bond_distance
_geom_bond_site_symmetry_2
Co1 N1 2.0739(16) .
Co1 N2 2.2428(16) .
Co1 N7 2.2723(16) .
Co1 N12 2.0642(16) .
Co1 N13 2.1997(17) .
Co1 N18 2.1802(16) .
N1 C1 1.337(2) .
N1 C5 1.343(2) .
N2 C6 1.345(2) .
N2 C8 1.360(2) .
N3 C7 1.342(3) .
N3 C8 1.345(3) .
N4 C6 1.315(2) .
N4 C7 1.360(3) .
N5 H5A 0.81(3) .
N5 H5B 0.86(3) .
N5 C8 1.336(2) .
N6 H6A 0.86(4) .
N6 H6B 0.90(3) .
N6 C7 1.334(3) .
N7 C9 1.351(2) .
N7 C10 1.362(3) .
N8 C10 1.344(2) .
N8 C11 1.339(3) .
N9 C9 1.315(2) .
N9 C11 1.359(3) .
N10 H10A 0.90(3) .
N10 H10B 0.86(3) .
N10 C10 1.330(3) .
N11 H11A 0.83(3) .
N11 H11B 0.82(3) .
N11 C11 1.335(3) .
N12 C12 1.347(2) .
N12 C16 1.340(2) .
N13 C17 1.350(3) .
N13 C18 1.361(3) .
N14 C18 1.334(3) .
N14 C19 1.330(3) .
N15 C17 1.315(3) .
N15 C19 1.362(3) .
N16 H16A 0.76(3) .
N16 H16B 0.88(3) .
N16 C18 1.343(3) .
N17 H17A 0.86(4) .
N17 H17B 0.81(4) .
N17 C19 1.340(3) .
N18 C20 1.344(2) .
N18 C22 1.360(3) .
N19 C21 1.333(3) .
N19 C22 1.337(3) .
N20 C20 1.323(2) .
N20 C21 1.361(3) .
N21 H21A 0.80(4) .
N21 H21B 0.79(3) .
N21 C22 1.330(3) .
N22 H22A 0.91(3) .
N22 H22B 0.81(4) .
N22 C21 1.343(3) .
C1 C2 1.392(3) .
C1 C9 1.481(3) .
C2 H2 0.9500 .
C2 C3 1.388(3) .
C3 H3 0.9500 .
C3 C4 1.391(3) .
C4 H4 0.9500 .
C4 C5 1.386(3) .
C5 C6 1.485(3) .
C12 C13 1.386(3) .
C12 C20 1.486(3) .
C13 H13 0.9500 .
C13 C14 1.392(3) .
C14 H14 0.9500 .
C14 C15 1.389(3) .
C15 H15 0.9500 .
C15 C16 1.387(3) .
C16 C17 1.488(3) .
Cl1 O1 1.4380(17) .
Cl1 O2 1.4279(18) .
Cl1 O3 1.4366(16) .
Cl1 O4 1.4385(17) .
Cl2 O5 1.406(2) .
Cl2 O6A 1.439(2) .
Cl2 O7A 1.435(2) .
Cl2 O8A 1.442(2) .
Cl2 O6B 1.438(2) .
Cl2 O7B 1.440(2) .
Cl2 O8B 1.436(2) .

loop_
_geom_hbond_atom_site_label_D
_geom_hbond_atom_site_label_H
_geom_hbond_atom_site_label_A
_geom_hbond_distance_DH
_geom_hbond_distance_HA
_geom_hbond_distance_DA
_geom_hbond_angle_DHA
_geom_hbond_site_symmetry_A
_geom_hbond_publ_flag
N5 H5A N3 0.81(3) 2.22(3) 3.020(2) 175(3) 3_667 yes
N5 H5B O6A 0.86(3) 2.40(3) 3.076(5) 135(2) 2_646 yes
N5 H5B O7B 0.86(3) 2.48(3) 3.055(8) 125(2) 2_646 yes
N6 H6A O6A 0.86(4) 2.18(4) 3.028(6) 169(3) 4_576 yes
N6 H6A O6B 0.86(4) 2.29(4) 3.086(9) 154(3) 4_576 yes
N6 H6B O6B 0.90(3) 2.30(3) 3.109(10) 150(3) 2_656 yes
N10 H10A N19 0.90(3) 2.67(3) 3.547(3) 164(2) 2_546 yes
N10 H10B O2 0.86(3) 2.39(3) 2.981(3) 127(3) 4_566 yes
N11 H11A O4 0.83(3) 2.16(3) 2.982(3) 171(3) 2 yes
N11 H11B O1 0.82(3) 2.38(3) 3.139(3) 156(3) . yes
N16 H16A O5 0.76(3) 2.39(3) 2.988(3) 136(3) . yes
N17 H17A O7A 0.86(4) 2.31(4) 3.097(9) 152(3) 1_545 yes
N17 H17A O8B 0.86(4) 2.31(4) 3.012(7) 139(3) 1_545 yes
N17 H17B N5 0.81(4) 2.56(4) 3.348(3) 164(3) 4_565 yes
N21 H21A N1 0.80(4) 2.48(4) 3.222(3) 157(3) . yes
N21 H21B Cl1 0.79(3) 2.83(3) 3.535(2) 150(3) 3_566 yes
N21 H21B O3 0.79(3) 2.09(3) 2.881(3) 179(3) 3_566 yes
N22 H22B N8 0.81(4) 2.47(4) 3.105(3) 136(4) 4_566 yes
C2 H2 O3 0.95 2.45 3.339(3) 155.2 2 yes
C4 H4 N15 0.95 2.64 3.505(3) 151.6 1_565 yes

loop_
_geom_torsion_atom_site_label_1
_geom_torsion_atom_site_label_2
_geom_torsion_atom_site_label_3
_geom_torsion_atom_site_label_4
_geom_torsion
_geom_torsion_site_symmetry_1
_geom_torsion_site_symmetry_2
_geom_torsion_site_symmetry_3
_geom_torsion_site_symmetry_4
Co1 N1 C1 C2 -175.07(14) . . . .
Co1 N1 C1 C9 5.9(2) . . . .
Co1 N1 C5 C4 179.78(15) . . . .
Co1 N1 C5 C6 -0.5(2) . . . .
Co1 N2 C6 N4 163.04(16) . . . .
Co1 N2 C6 C5 -15.9(2) . . . .
Co1 N2 C8 N3 -158.34(15) . . . .
Co1 N2 C8 N5 19.3(3) . . . .
Co1 N7 C9 N9 161.72(16) . . . .
Co1 N7 C9 C1 -19.3(2) . . . .
Co1 N7 C10 N8 -154.29(15) . . . .
Co1 N7 C10 N10 22.5(3) . . . .
Co1 N12 C12 C13 179.89(15) . . . .
Co1 N12 C12 C20 0.6(2) . . . .
Co1 N12 C16 C15 -179.15(15) . . . .
Co1 N12 C16 C17 2.4(2) . . . .
Co1 N13 C17 N15 167.40(18) . . . .
Co1 N13 C17 C16 -13.8(2) . . . .
Co1 N13 C18 N14 -162.63(17) . . . .
Co1 N13 C18 N16 15.3(3) . . . .
Co1 N18 C20 N20 180.00(15) . . . .
Co1 N18 C20 C12 -1.4(2) . . . .
Co1 N18 C22 N19 178.89(14) . . . .
Co1 N18 C22 N21 -1.5(3) . . . .
N1 C1 C2 C3 -3.9(3) . . . .
N1 C1 C9 N7 10.3(2) . . . .
N1 C1 C9 N9 -170.61(17) . . . .
N1 C5 C6 N2 11.4(2) . . . .
N1 C5 C6 N4 -167.63(17) . . . .
N12 C12 C13 C14 -0.6(3) . . . .
N12 C12 C20 N18 0.6(2) . . . .
N12 C12 C20 N20 179.33(17) . . . .
N12 C16 C17 N13 8.1(3) . . . .
N12 C16 C17 N15 -173.01(18) . . . .
C1 N1 C5 C4 2.2(3) . . . .
C1 N1 C5 C6 -178.07(16) . . . .
C1 C2 C3 C4 0.7(3) . . . .
C2 C1 C9 N7 -168.71(18) . . . .
C2 C1 C9 N9 10.3(3) . . . .
C2 C3 C4 C5 3.7(3) . . . .
C3 C4 C5 N1 -5.3(3) . . . .
C3 C4 C5 C6 175.06(18) . . . .
C4 C5 C6 N2 -168.89(18) . . . .
C4 C5 C6 N4 12.1(3) . . . .
C5 N1 C1 C2 2.5(3) . . . .
C5 N1 C1 C9 -176.56(16) . . . .
C6 N2 C8 N3 3.7(3) . . . .
C6 N2 C8 N5 -178.68(17) . . . .
C6 N4 C7 N3 2.9(3) . . . .
C6 N4 C7 N6 -177.53(19) . . . .
C7 N3 C8 N2 -2.0(3) . . . .
C7 N3 C8 N5 -179.56(18) . . . .
C7 N4 C6 N2 -0.8(3) . . . .
C7 N4 C6 C5 178.14(17) . . . .
C8 N2 C6 N4 -2.3(3) . . . .
C8 N2 C6 C5 178.78(16) . . . .
C8 N3 C7 N4 -1.6(3) . . . .
C8 N3 C7 N6 178.8(2) . . . .
C9 N7 C10 N8 6.4(3) . . . .
C9 N7 C10 N10 -176.85(18) . . . .
C9 N9 C11 N8 5.8(3) . . . .
C9 N9 C11 N11 -176.05(18) . . . .
C9 C1 C2 C3 175.07(18) . . . .
C10 N7 C9 N9 -3.4(3) . . . .
C10 N7 C9 C1 175.55(16) . . . .
C10 N8 C11 N9 -3.2(3) . . . .
C10 N8 C11 N11 178.68(18) . . . .
C11 N8 C10 N7 -3.4(3) . . . .
C11 N8 C10 N10 179.79(19) . . . .
C11 N9 C9 N7 -2.2(3) . . . .
C11 N9 C9 C1 178.87(16) . . . .
C12 N12 C16 C15 -0.6(3) . . . .
C12 N12 C16 C17 -179.01(16) . . . .
C12 C13 C14 C15 -0.8(3) . . . .
C13 C12 C20 N18 -178.71(18) . . . .
C13 C12 C20 N20 0.0(3) . . . .
C13 C14 C15 C16 1.5(3) . . . .
C14 C15 C16 N12 -0.8(3) . . . .
C14 C15 C16 C17 177.46(19) . . . .
C15 C16 C17 N13 -170.34(19) . . . .
C15 C16 C17 N15 8.6(3) . . . .
C16 N12 C12 C13 1.3(3) . . . .
C16 N12 C12 C20 -178.00(16) . . . .
C17 N13 C18 N14 5.1(3) . . . .
C17 N13 C18 N16 -176.9(2) . . . .
C17 N15 C19 N14 3.2(4) . . . .
C17 N15 C19 N17 -176.2(2) . . . .
C18 N13 C17 N15 -2.6(3) . . . .
C18 N13 C17 C16 176.16(17) . . . .
C18 N14 C19 N15 -1.1(4) . . . .
C18 N14 C19 N17 178.3(3) . . . .
C19 N14 C18 N13 -3.4(3) . . . .
C19 N14 C18 N16 178.6(2) . . . .
C19 N15 C17 N13 -1.2(3) . . . .
C19 N15 C17 C16 -179.9(2) . . . .
C20 N18 C22 N19 -1.0(3) . . . .
C20 N18 C22 N21 178.61(18) . . . .
C20 N20 C21 N19 -2.8(3) . . . .
C20 N20 C21 N22 177.6(2) . . . .
C20 C12 C13 C14 178.60(18) . . . .
C21 N19 C22 N18 0.2(3) . . . .
C21 N19 C22 N21 -179.45(19) . . . .
C21 N20 C20 N18 1.8(3) . . . .
C21 N20 C20 C12 -176.79(17) . . . .
C22 N18 C20 N20 -0.1(3) . . . .
C22 N18 C20 C12 178.55(16) . . . .
C22 N19 C21 N20 1.9(3) . . . .
C22 N19 C21 N22 -178.5(2) . . . .

_cod_database_fobs_code 4519435
